data_7053162
loop_
_publ_author_name
'Nakatsuji, Shin'ichi'
'Fujiwara, Kazuya'
'Akutsu, Hiroki'
'Yamada, Jun-ichi'
'Satoh, Masaharu'

_publ_section_title
;
 Structures and properties of ferrocene derivatives with different kinds
 of nitroxide radicals
;
_journal_issue 8
_journal_name_full 'New Journal of Chemistry'
_journal_page_first 2468
_journal_paper_doi 10.1039/c3nj00343d
_journal_volume 37
_journal_year 2013
_chemical_formula_moiety 'C21 H28 Fe N O3'
_chemical_formula_sum 'C21 H28 Fe N O3'
_chemical_formula_weight 398.30
_space_group_IT_number 14
_symmetry_cell_setting monoclinic
_symmetry_Int_Tables_number 14
_symmetry_space_group_name_Hall '-P 2ybc'
_symmetry_space_group_name_H-M 'P 1 21/c 1'
_atom_sites_solution_hydrogens geom
_atom_sites_solution_primary direct
_atom_sites_solution_secondary difmap
_cell_angle_alpha 90.0000
_cell_angle_beta 95.358(5)
_cell_angle_gamma 90.0000
_cell_formula_units_Z 4
_cell_length_a 6.0132(13)
_cell_length_b 14.588(4)
_cell_length_c 22.279(5)
_cell_measurement_reflns_used 4696
_cell_measurement_temperature 296
_cell_measurement_theta_max 29.95
_cell_measurement_theta_min 1.67
_cell_volume 1945.8(8)
_computing_cell_refinement CrystalClear
_computing_data_collection 'CrystalClear (Rigaku Inc., 2008)'
_computing_data_reduction CrystalClear
_computing_molecular_graphics 'CrystalStructure 4.0'
_computing_publication_material 'CrystalStructure 4.0 (Rigaku, 2010)'
_computing_structure_refinement 'SHELXL97 (Sheldrick, 2008)'
_computing_structure_solution 'SIR92 (Altomare, et al., 1994)'
_diffrn_ambient_temperature 296
_diffrn_detector_area_resol_mean 7.314
_diffrn_measured_fraction_theta_full 0.971
_diffrn_measured_fraction_theta_max 0.971
_diffrn_measurement_device_type 'Rigaku Mercury70'
_diffrn_measurement_method \w
_diffrn_radiation_type 'Mo K\a'
_diffrn_radiation_wavelength 0.71075
_diffrn_reflns_av_R_equivalents 0.0531
_diffrn_reflns_limit_h_max 6
_diffrn_reflns_limit_h_min -7
_diffrn_reflns_limit_k_max 18
_diffrn_reflns_limit_k_min -15
_diffrn_reflns_limit_l_max 28
_diffrn_reflns_limit_l_min -24
_diffrn_reflns_number 14000
_diffrn_reflns_theta_full 27.50
_diffrn_reflns_theta_max 27.50
_diffrn_standards_number 0
_exptl_absorpt_coefficient_mu 0.794
_exptl_absorpt_correction_T_max 0.961
_exptl_absorpt_correction_T_min 0.823
_exptl_absorpt_correction_type numerical
_exptl_absorpt_process_details 'NUMABS (Rigaku, 1999)'
_exptl_crystal_colour orange
_exptl_crystal_density_diffrn 1.360
_exptl_crystal_density_method 'not measured'
_exptl_crystal_description prism
_exptl_crystal_F_000 844.00
_exptl_crystal_size_max 0.400
_exptl_crystal_size_mid 0.080
_exptl_crystal_size_min 0.050
_refine_diff_density_max 0.440
_refine_diff_density_min -0.450
_refine_ls_extinction_method none
_refine_ls_goodness_of_fit_ref 1.080
_refine_ls_hydrogen_treatment constr
_refine_ls_number_parameters 235
_refine_ls_number_reflns 4336
_refine_ls_number_restraints 0
_refine_ls_R_factor_gt 0.0636
_refine_ls_shift/su_max 0.001
_refine_ls_structure_factor_coef Fsqd
_refine_ls_weighting_details 'w = 1/[\s^2^(Fo^2^)+(0.1000P)^2^+0.0000P] where P=(Fo^2^+2Fc^2^)/3'
_refine_ls_weighting_scheme calc
_refine_ls_wR_factor_ref 0.1962
_reflns_number_gt 2949
_reflns_number_total 4336
_reflns_threshold_expression F^2^>2.0\s(F^2^)
_cod_data_source_file c3nj00343d.txt
_cod_data_source_block V130316a
_cod_original_cell_volume 1945.7(8)
_cod_database_code 7053162

loop_
_symmetry_equiv_pos_site_id
_symmetry_equiv_pos_as_xyz
1 +X,+Y,+Z
2 -X,1/2+Y,1/2-Z
3 -X,-Y,-Z
4 +X,1/2-Y,1/2+Z

loop_
_atom_site_label
_atom_site_type_symbol
_atom_site_fract_x
_atom_site_fract_y
_atom_site_fract_z
_atom_site_U_iso_or_equiv
_atom_site_adp_type
_atom_site_occupancy
_atom_site_symmetry_multiplicity
_atom_site_calc_flag
_atom_site_refinement_flags
Fe1 Fe 1.22539(9) 0.44266(4) 0.22623(2) 0.0423(3) Uani 1.0 4 d .
O1 O 0.8023(4) 0.38985(19) 0.37343(10) 0.0437(7) Uani 1.0 4 d .
O2 O 1.1059(5) 0.4114(3) 0.43776(12) 0.0621(9) Uani 1.0 4 d .
O3 O 0.3030(5) 0.2111(2) 0.56237(13) 0.0628(9) Uani 1.0 4 d .
N1 N 0.4461(5) 0.2478(2) 0.53083(13) 0.0408(8) Uani 1.0 4 d .
C1 C 1.1468(12) 0.5768(4) 0.2095(3) 0.0808(18) Uani 1.0 4 d .
C2 C 1.3742(12) 0.5685(4) 0.2283(3) 0.0796(17) Uani 1.0 4 d .
C3 C 1.4696(8) 0.5126(4) 0.1885(3) 0.0771(17) Uani 1.0 4 d .
C4 C 1.3011(10) 0.4849(4) 0.1440(2) 0.0744(16) Uani 1.0 4 d .
C5 C 1.0996(9) 0.5247(4) 0.1573(3) 0.0760(16) Uani 1.0 4 d .
C6 C 1.0495(6) 0.3943(3) 0.29363(15) 0.0405(9) Uani 1.0 4 d .
C7 C 1.2819(6) 0.3794(3) 0.30797(17) 0.0445(10) Uani 1.0 4 d .
C8 C 1.3610(8) 0.3243(4) 0.26317(19) 0.0562(11) Uani 1.0 4 d .
C9 C 1.1831(8) 0.3043(4) 0.2201(2) 0.0610(13) Uani 1.0 4 d .
C10 C 0.9884(7) 0.3469(4) 0.23865(18) 0.0534(11) Uani 1.0 4 d .
C11 C 0.8975(7) 0.4475(3) 0.32923(16) 0.0449(10) Uani 1.0 4 d .
C12 C 0.9239(7) 0.3772(3) 0.42650(15) 0.0397(9) Uani 1.0 4 d .
C13 C 0.8074(6) 0.3181(3) 0.46932(15) 0.0368(8) Uani 1.0 4 d .
C14 C 0.6783(7) 0.3807(3) 0.50844(15) 0.0403(9) Uani 1.0 4 d .
C15 C 0.6431(7) 0.2494(3) 0.43852(16) 0.0415(9) Uani 1.0 4 d .
C16 C 0.5674(7) 0.3287(3) 0.55805(15) 0.0406(9) Uani 1.0 4 d .
C17 C 0.5288(7) 0.1891(3) 0.48232(17) 0.0444(9) Uani 1.0 4 d .
C18 C 0.3973(7) 0.3918(3) 0.58347(18) 0.0505(10) Uani 1.0 4 d .
C19 C 0.7408(8) 0.2974(4) 0.60866(17) 0.0588(12) Uani 1.0 4 d .
C20 C 0.3253(8) 0.1438(3) 0.4489(2) 0.0581(12) Uani 1.0 4 d .
C21 C 0.6873(8) 0.1165(3) 0.5107(2) 0.0586(12) Uani 1.0 4 d .
H1 H 1.0440 0.6112 0.2286 0.0970 Uiso 1.0 4 calc R
H2 H 1.4481 0.5963 0.2621 0.0955 Uiso 1.0 4 calc R
H3 H 1.6193 0.4958 0.1906 0.0926 Uiso 1.0 4 calc R
H4 H 1.3203 0.4467 0.1115 0.0893 Uiso 1.0 4 calc R
H5 H 0.9609 0.5179 0.1355 0.0913 Uiso 1.0 4 calc R
H7 H 1.3673 0.4025 0.3416 0.0534 Uiso 1.0 4 calc R
H8 H 1.5074 0.3042 0.2622 0.0674 Uiso 1.0 4 calc R
H9 H 1.1909 0.2693 0.1855 0.0732 Uiso 1.0 4 calc R
H10 H 0.8461 0.3443 0.2185 0.0641 Uiso 1.0 4 calc R
H11A H 0.9797 0.4975 0.3497 0.0538 Uiso 1.0 4 calc R
H11B H 0.7783 0.4738 0.3023 0.0538 Uiso 1.0 4 calc R
H13 H 0.9203 0.2846 0.4953 0.0442 Uiso 1.0 4 calc R
H14A H 0.5637 0.4126 0.4829 0.0484 Uiso 1.0 4 calc R
H14B H 0.7795 0.4263 0.5272 0.0484 Uiso 1.0 4 calc R
H15A H 0.7221 0.2104 0.4123 0.0498 Uiso 1.0 4 calc R
H15B H 0.5297 0.2826 0.4134 0.0498 Uiso 1.0 4 calc R
H18A H 0.3528 0.3663 0.6202 0.0606 Uiso 1.0 4 calc R
H18B H 0.2689 0.3978 0.5547 0.0606 Uiso 1.0 4 calc R
H18C H 0.4631 0.4510 0.5915 0.0606 Uiso 1.0 4 calc R
H19A H 0.6821 0.2467 0.6297 0.0706 Uiso 1.0 4 calc R
H19B H 0.7743 0.3471 0.6362 0.0706 Uiso 1.0 4 calc R
H19C H 0.8747 0.2787 0.5917 0.0706 Uiso 1.0 4 calc R
H20A H 0.2253 0.1902 0.4318 0.0698 Uiso 1.0 4 calc R
H20B H 0.2503 0.1070 0.4765 0.0698 Uiso 1.0 4 calc R
H20C H 0.3721 0.1056 0.4173 0.0698 Uiso 1.0 4 calc R
H21A H 0.6100 0.0790 0.5374 0.0703 Uiso 1.0 4 calc R
H21B H 0.8119 0.1458 0.5330 0.0703 Uiso 1.0 4 calc R
H21C H 0.7399 0.0789 0.4796 0.0703 Uiso 1.0 4 calc R

loop_
_atom_site_aniso_label
_atom_site_aniso_U_11
_atom_site_aniso_U_22
_atom_site_aniso_U_33
_atom_site_aniso_U_12
_atom_site_aniso_U_13
_atom_site_aniso_U_23
Fe1 0.0397(4) 0.0503(4) 0.0383(4) -0.0012(3) 0.0111(3) 0.0040(3)
O1 0.0356(13) 0.0586(19) 0.0378(14) -0.0048(12) 0.0084(11) 0.0103(12)
O2 0.0539(18) 0.083(3) 0.0482(16) -0.0304(17) -0.0011(14) 0.0059(15)
O3 0.071(2) 0.0502(19) 0.074(2) -0.0146(16) 0.0424(17) -0.0025(15)
N1 0.0445(17) 0.0348(18) 0.0453(17) -0.0067(14) 0.0153(14) 0.0006(14)
C1 0.105(5) 0.061(4) 0.084(4) 0.023(4) 0.045(4) 0.017(3)
C2 0.109(5) 0.066(4) 0.064(4) -0.027(4) 0.009(4) 0.010(3)
C3 0.050(3) 0.087(5) 0.099(4) -0.001(3) 0.026(3) 0.041(4)
C4 0.102(5) 0.076(4) 0.051(3) -0.001(4) 0.039(3) 0.017(3)
C5 0.060(3) 0.092(5) 0.074(4) -0.001(3) -0.002(3) 0.040(4)
C6 0.0378(19) 0.047(3) 0.0375(19) -0.0007(17) 0.0082(16) 0.0043(17)
C7 0.0386(19) 0.050(3) 0.046(2) -0.0058(17) 0.0070(17) 0.0117(18)
C8 0.044(3) 0.059(3) 0.068(3) 0.007(2) 0.021(3) 0.012(3)
C9 0.069(3) 0.054(3) 0.064(3) -0.005(3) 0.025(3) -0.007(2)
C10 0.048(3) 0.064(3) 0.049(3) -0.011(2) 0.008(2) -0.000(2)
C11 0.047(3) 0.051(3) 0.039(2) 0.0041(18) 0.0149(17) 0.0121(16)
C12 0.045(2) 0.041(3) 0.0338(19) -0.0018(17) 0.0075(16) 0.0005(15)
C13 0.0410(19) 0.034(2) 0.0354(18) -0.0029(16) 0.0054(15) 0.0003(15)
C14 0.049(2) 0.034(3) 0.0391(19) -0.0065(16) 0.0080(17) -0.0002(15)
C15 0.046(2) 0.040(3) 0.0405(19) -0.0051(17) 0.0131(16) -0.0054(16)
C16 0.050(2) 0.039(3) 0.0331(18) -0.0039(17) 0.0061(16) -0.0022(16)
C17 0.051(3) 0.033(3) 0.051(3) -0.0032(17) 0.0137(19) -0.0051(17)
C18 0.062(3) 0.044(3) 0.049(3) 0.001(2) 0.021(2) -0.0051(18)
C19 0.064(3) 0.071(4) 0.042(3) 0.004(3) 0.005(2) 0.007(2)
C20 0.059(3) 0.049(3) 0.068(3) -0.016(2) 0.014(3) -0.016(2)
C21 0.072(3) 0.036(3) 0.072(3) 0.012(2) 0.024(3) 0.008(2)

loop_
_atom_type_symbol
_atom_type_description
_atom_type_scat_dispersion_real
_atom_type_scat_dispersion_imag
_atom_type_scat_source
C C 0.0033 0.0016
;
International Tables for Crystallography
(1992, Vol. C, Tables 4.2.6.8 and 6.1.1.4)
;
H H 0.0000 0.0000
;
International Tables for Crystallography
(1992, Vol. C, Table 6.1.1.4)
;
Fe Fe 0.3463 0.8444
;
International Tables for Crystallography
(1992, Vol. C, Tables 4.2.6.8 and 6.1.1.4)
;
N N 0.0061 0.0033
;
International Tables for Crystallography
(1992, Vol. C, Tables 4.2.6.8 and 6.1.1.4)
;
O O 0.0106 0.0060
;
International Tables for Crystallography
(1992, Vol. C, Tables 4.2.6.8 and 6.1.1.4)
;

loop_
_geom_angle_atom_site_label_1
_geom_angle_atom_site_label_2
_geom_angle_atom_site_label_3
_geom_angle
_geom_angle_publ_flag
C1 Fe1 C2 40.0(3) yes
C1 Fe1 C3 66.9(3) yes
C1 Fe1 C4 67.1(3) yes
C1 Fe1 C5 40.1(3) yes
C1 Fe1 C6 109.8(3) yes
C1 Fe1 C7 127.8(2) yes
C1 Fe1 C8 163.5(2) yes
C1 Fe1 C9 155.9(3) yes
C1 Fe1 C10 122.1(3) yes
C2 Fe1 C3 39.3(3) yes
C2 Fe1 C4 67.1(3) yes
C2 Fe1 C5 67.6(3) yes
C2 Fe1 C6 123.4(2) yes
C2 Fe1 C7 110.51(19) yes
C2 Fe1 C8 126.3(3) yes
C2 Fe1 C9 160.8(3) yes
C2 Fe1 C10 157.9(3) yes
C3 Fe1 C4 40.7(3) yes
C3 Fe1 C5 68.0(3) yes
C3 Fe1 C6 157.08(19) yes
C3 Fe1 C7 121.92(19) yes
C3 Fe1 C8 108.2(2) yes
C3 Fe1 C9 124.0(3) yes
C3 Fe1 C10 160.7(2) yes
C4 Fe1 C5 40.4(3) yes
C4 Fe1 C6 161.16(19) yes
C4 Fe1 C7 155.8(2) yes
C4 Fe1 C8 120.3(2) yes
C4 Fe1 C9 106.1(2) yes
C4 Fe1 C10 123.5(2) yes
C5 Fe1 C6 125.18(19) yes
C5 Fe1 C7 163.3(2) yes
C5 Fe1 C8 154.7(2) yes
C5 Fe1 C9 119.8(2) yes
C5 Fe1 C10 106.90(19) yes
C6 Fe1 C7 40.74(15) yes
C6 Fe1 C8 68.13(17) yes
C6 Fe1 C9 68.73(18) yes
C6 Fe1 C10 40.94(16) yes
C7 Fe1 C8 40.00(17) yes
C7 Fe1 C9 67.76(17) yes
C7 Fe1 C10 68.19(16) yes
C8 Fe1 C9 40.05(18) yes
C8 Fe1 C10 67.91(18) yes
C9 Fe1 C10 40.86(19) yes
C11 O1 C12 117.3(3) yes
O3 N1 C16 116.0(3) yes
O3 N1 C17 116.3(3) yes
C16 N1 C17 124.4(3) yes
Fe1 C1 C2 70.1(4) yes
Fe1 C1 C5 69.9(4) yes
C2 C1 C5 108.7(6) yes
Fe1 C2 C1 69.9(4) yes
Fe1 C2 C3 70.0(4) yes
C1 C2 C3 108.4(5) yes
Fe1 C3 C2 70.7(4) yes
Fe1 C3 C4 69.3(3) yes
C2 C3 C4 108.0(5) yes
Fe1 C4 C3 70.0(3) yes
Fe1 C4 C5 70.3(4) yes
C3 C4 C5 108.2(5) yes
Fe1 C5 C1 70.1(4) yes
Fe1 C5 C4 69.3(3) yes
C1 C5 C4 106.8(5) yes
Fe1 C6 C7 69.6(3) yes
Fe1 C6 C10 69.2(3) yes
Fe1 C6 C11 126.9(3) yes
C7 C6 C10 106.7(4) yes
C7 C6 C11 127.0(4) yes
C10 C6 C11 126.3(4) yes
Fe1 C7 C6 69.6(2) yes
Fe1 C7 C8 70.3(3) yes
C6 C7 C8 108.7(4) yes
Fe1 C8 C7 69.7(3) yes
Fe1 C8 C9 69.5(3) yes
C7 C8 C9 108.7(4) yes
Fe1 C9 C8 70.4(3) yes
Fe1 C9 C10 69.4(3) yes
C8 C9 C10 107.9(4) yes
Fe1 C10 C6 69.9(3) yes
Fe1 C10 C9 69.7(3) yes
C6 C10 C9 108.0(4) yes
O1 C11 C6 111.2(4) yes
O1 C12 O2 122.3(4) yes
O1 C12 C13 112.9(3) yes
O2 C12 C13 124.8(4) yes
C12 C13 C14 108.1(3) yes
C12 C13 C15 114.3(3) yes
C14 C13 C15 107.9(3) yes
C13 C14 C16 113.1(3) yes
C13 C15 C17 113.8(3) yes
N1 C16 C14 109.1(3) yes
N1 C16 C18 108.1(3) yes
N1 C16 C19 109.7(4) yes
C14 C16 C18 108.6(3) yes
C14 C16 C19 111.3(4) yes
C18 C16 C19 109.9(3) yes
N1 C17 C15 109.3(3) yes
N1 C17 C20 107.2(4) yes
N1 C17 C21 109.6(3) yes
C15 C17 C20 109.1(4) yes
C15 C17 C21 111.4(4) yes
C20 C17 C21 110.2(4) yes
Fe1 C1 H1 125.973 no
C2 C1 H1 125.659 no
C5 C1 H1 125.662 no
Fe1 C2 H2 125.841 no
C1 C2 H2 125.821 no
C3 C2 H2 125.824 no
Fe1 C3 H3 125.553 no
C2 C3 H3 125.995 no
C4 C3 H3 126.002 no
Fe1 C4 H4 125.363 no
C3 C4 H4 125.929 no
C5 C4 H4 125.920 no
Fe1 C5 H5 125.568 no
C1 C5 H5 126.596 no
C4 C5 H5 126.594 no
Fe1 C7 H7 126.002 no
C6 C7 H7 125.663 no
C8 C7 H7 125.667 no
Fe1 C8 H8 126.694 no
C7 C8 H8 125.666 no
C9 C8 H8 125.657 no
Fe1 C9 H9 125.697 no
C8 C9 H9 126.063 no
C10 C9 H9 126.056 no
Fe1 C10 H10 125.976 no
C6 C10 H10 125.978 no
C9 C10 H10 125.991 no
O1 C11 H11A 109.397 no
O1 C11 H11B 109.404 no
C6 C11 H11A 109.404 no
C6 C11 H11B 109.409 no
H11A C11 H11B 108.014 no
C12 C13 H13 108.793 no
C14 C13 H13 108.809 no
C15 C13 H13 108.798 no
C13 C14 H14A 108.960 no
C13 C14 H14B 108.959 no
C16 C14 H14A 108.954 no
C16 C14 H14B 108.954 no
H14A C14 H14B 107.770 no
C13 C15 H15A 108.804 no
C13 C15 H15B 108.804 no
C17 C15 H15A 108.797 no
C17 C15 H15B 108.804 no
H15A C15 H15B 107.677 no
C16 C18 H18A 109.472 no
C16 C18 H18B 109.476 no
C16 C18 H18C 109.473 no
H18A C18 H18B 109.467 no
H18A C18 H18C 109.470 no
H18B C18 H18C 109.470 no
C16 C19 H19A 109.473 no
C16 C19 H19B 109.473 no
C16 C19 H19C 109.470 no
H19A C19 H19B 109.471 no
H19A C19 H19C 109.469 no
H19B C19 H19C 109.471 no
C17 C20 H20A 109.478 no
C17 C20 H20B 109.474 no
C17 C20 H20C 109.467 no
H20A C20 H20B 109.474 no
H20A C20 H20C 109.471 no
H20B C20 H20C 109.464 no
C17 C21 H21A 109.471 no
C17 C21 H21B 109.474 no
C17 C21 H21C 109.475 no
H21A C21 H21B 109.476 no
H21A C21 H21C 109.464 no
H21B C21 H21C 109.467 no

loop_
_geom_bond_atom_site_label_1
_geom_bond_atom_site_label_2
_geom_bond_distance
_geom_bond_publ_flag
Fe1 C1 2.039(6) yes
Fe1 C2 2.041(6) yes
Fe1 C3 2.033(6) yes
Fe1 C4 2.024(5) yes
Fe1 C5 2.036(6) yes
Fe1 C6 2.041(4) yes
Fe1 C7 2.041(4) yes
Fe1 C8 2.049(5) yes
Fe1 C9 2.037(5) yes
Fe1 C10 2.032(5) yes
O1 C11 1.453(5) yes
O1 C12 1.344(4) yes
O2 C12 1.207(5) yes
O3 N1 1.278(5) yes
N1 C16 1.487(5) yes
N1 C17 1.500(5) yes
C1 C2 1.397(10) yes
C1 C5 1.396(8) yes
C2 C3 1.369(9) yes
C3 C4 1.409(8) yes
C4 C5 1.400(8) yes
C6 C7 1.421(5) yes
C6 C10 1.424(6) yes
C6 C11 1.484(6) yes
C7 C8 1.399(6) yes
C8 C9 1.399(6) yes
C9 C10 1.421(7) yes
C12 C13 1.507(6) yes
C13 C14 1.524(6) yes
C13 C15 1.525(5) yes
C14 C16 1.542(6) yes
C15 C17 1.524(6) yes
C16 C18 1.524(6) yes
C16 C19 1.532(6) yes
C17 C20 1.522(6) yes
C17 C21 1.522(6) yes
C1 H1 0.930 no
C2 H2 0.930 no
C3 H3 0.930 no
C4 H4 0.930 no
C5 H5 0.930 no
C7 H7 0.930 no
C8 H8 0.930 no
C9 H9 0.930 no
C10 H10 0.930 no
C11 H11A 0.970 no
C11 H11B 0.970 no
C13 H13 0.980 no
C14 H14A 0.970 no
C14 H14B 0.970 no
C15 H15A 0.970 no
C15 H15B 0.970 no
C18 H18A 0.960 no
C18 H18B 0.960 no
C18 H18C 0.960 no
C19 H19A 0.960 no
C19 H19B 0.960 no
C19 H19C 0.960 no
C20 H20A 0.960 no
C20 H20B 0.960 no
C20 H20C 0.960 no
C21 H21A 0.960 no
C21 H21B 0.960 no
C21 H21C 0.960 no

loop_
_geom_contact_atom_site_label_1
_geom_contact_atom_site_label_2
_geom_contact_distance
_geom_contact_publ_flag
_geom_contact_site_symmetry_2
O1 C7 3.355(5) no .
O1 C10 3.360(5) no .
O1 C14 3.169(5) no .
O1 C15 2.735(5) no .
O2 C6 3.207(5) no .
O2 C7 3.205(5) no .
O2 C11 2.670(5) no .
O2 C14 3.170(5) no .
O3 C18 2.727(6) no .
O3 C19 3.012(6) no .
O3 C20 2.728(6) no .
O3 C21 3.011(6) no .
N1 C13 2.864(5) no .
C6 C12 3.132(5) no .
C7 C12 3.560(6) no .
C13 C19 3.181(6) no .
C13 C21 3.185(6) no .
C14 C17 2.977(6) no .
C15 C16 2.977(5) no .
C16 C21 3.370(6) no .
C17 C19 3.373(6) no .
C19 C21 3.420(7) no .
O1 C7 3.330(5) no 1_455
O1 C8 3.574(5) no 1_455
O1 C18 3.567(5) no 3_666
O2 C14 3.468(5) no 3_766
O2 C18 3.554(5) no 1_655
O3 C4 3.389(7) no 4_455
C4 O3 3.389(7) no 4_654
C7 O1 3.330(5) no 1_655
C8 O1 3.574(5) no 1_655
C14 O2 3.468(5) no 3_766
C18 O1 3.567(5) no 3_666
C18 O2 3.554(5) no 1_455
Fe1 H11A 3.3388 no .
Fe1 H11B 3.3403 no .
O1 H7 3.5402 no .
O1 H10 3.5498 no .
O1 H13 3.1420 no .
O1 H14A 2.9624 no .
O1 H14B 3.4820 no .
O1 H15A 2.8134 no .
O1 H15B 2.4906 no .
O2 H7 2.7768 no .
O2 H11A 2.3924 no .
O2 H11B 3.5648 no .
O2 H13 2.5648 no .
O2 H14A 3.5010 no .
O2 H14B 2.9327 no .
O3 H18A 2.6076 no .
O3 H18B 2.7348 no .
O3 H19A 2.6611 no .
O3 H19C 3.5771 no .
O3 H20A 2.9189 no .
O3 H20B 2.4408 no .
O3 H21A 2.7612 no .
O3 H21B 3.3286 no .
N1 H13 3.0766 no .
N1 H14A 2.7495 no .
N1 H14B 3.2922 no .
N1 H15A 3.2922 no .
N1 H15B 2.7563 no .
N1 H18A 2.7343 no .
N1 H18B 2.5126 no .
N1 H18C 3.2554 no .
N1 H19A 2.5071 no .
N1 H19B 3.2625 no .
N1 H19C 2.8337 no .
N1 H20A 2.6060 no .
N1 H20B 2.6089 no .
N1 H20C 3.2694 no .
N1 H21A 2.6512 no .
N1 H21B 2.6524 no .
N1 H21C 3.2968 no .
C1 H3 3.1416 no .
C1 H4 3.1442 no .
C1 H11A 3.5621 no .
C1 H11B 3.5069 no .
C2 H4 3.1434 no .
C2 H5 3.1675 no .
C2 H7 3.5012 no .
C3 H1 3.1374 no .
C3 H5 3.1752 no .
C3 H8 3.4513 no .
C4 H1 3.1438 no .
C4 H2 3.1474 no .
C4 H9 3.3596 no .
C5 H2 3.1647 no .
C5 H3 3.1721 no .
C5 H10 3.3898 no .
C6 H1 3.4784 no .
C6 H8 3.1875 no .
C6 H9 3.1999 no .
C7 H2 3.4998 no .
C7 H9 3.1700 no .
C7 H10 3.1831 no .
C7 H11A 2.7294 no .
C7 H11B 3.3185 no .
C8 H3 3.4296 no .
C8 H10 3.1761 no .
C9 H4 3.3503 no .
C9 H7 3.1686 no .
C10 H5 3.3836 no .
C10 H7 3.1824 no .
C10 H8 3.1772 no .
C10 H11A 3.3122 no .
C10 H11B 2.7138 no .
C11 H1 3.4454 no .
C11 H7 2.8884 no .
C11 H10 2.8826 no .
C12 H7 3.4305 no .
C12 H11A 2.4947 no .
C12 H11B 3.1550 no .
C12 H14A 2.6548 no .
C12 H14B 2.5813 no .
C12 H15A 2.7249 no .
C12 H15B 2.7356 no .
C13 H19C 2.7790 no .
C13 H21B 2.8840 no .
C13 H21C 3.5224 no .
C14 H15A 3.3060 no .
C14 H15B 2.6411 no .
C14 H18A 3.3147 no .
C14 H18B 2.7675 no .
C14 H18C 2.5682 no .
C14 H19A 3.3331 no .
C14 H19B 2.8938 no .
C14 H19C 2.5773 no .
C14 H21B 3.5498 no .
C15 H14A 2.6396 no .
C15 H14B 3.3072 no .
C15 H19C 3.5891 no .
C15 H20A 2.6477 no .
C15 H20B 3.3138 no .
C15 H20C 2.6703 no .
C15 H21A 3.3396 no .
C15 H21B 2.7092 no .
C15 H21C 2.6945 no .
C16 H13 2.7247 no .
C16 H15B 3.2787 no .
C16 H21B 3.1217 no .
C17 H13 2.7279 no .
C17 H14A 3.2679 no .
C17 H19A 3.4319 no .
C17 H19C 3.3207 no .
C18 H14A 2.5548 no .
C18 H14B 2.7651 no .
C18 H19A 2.8537 no .
C18 H19B 2.5394 no .
C18 H19C 3.3011 no .
C19 H13 2.8436 no .
C19 H14A 3.3537 no .
C19 H14B 2.6395 no .
C19 H18A 2.5756 no .
C19 H18B 3.3175 no .
C19 H18C 2.7998 no .
C19 H21B 2.8371 no .
C20 H15A 2.7682 no .
C20 H15B 2.5327 no .
C20 H21A 2.6616 no .
C20 H21B 3.3239 no .
C20 H21C 2.6944 no .
C21 H13 2.8608 no .
C21 H15A 2.6089 no .
C21 H15B 3.3285 no .
C21 H19A 3.2645 no .
C21 H19C 3.1212 no .
C21 H20A 3.3241 no .
C21 H20B 2.6703 no .
C21 H20C 2.6856 no .
H1 H2 2.4836 no .
H1 H5 2.4923 no .
H1 H11A 3.2208 no .
H1 H11B 3.1239 no .
H2 H3 2.4603 no .
H2 H7 3.3958 no .
H3 H4 2.5017 no .
H3 H8 3.3182 no .
H4 H5 2.5005 no .
H4 H9 3.2024 no .
H5 H10 3.2454 no .
H7 H8 2.4835 no .
H7 H11A 2.7326 no .
H8 H9 2.4888 no .
H9 H10 2.5145 no .
H10 H11B 2.7131 no .
H13 H14A 2.8371 no .
H13 H14B 2.3681 no .
H13 H15A 2.3655 no .
H13 H15B 2.8362 no .
H13 H19A 3.4822 no .
H13 H19B 3.4607 no .
H13 H19C 2.1923 no .
H13 H21B 2.3085 no .
H13 H21C 3.1989 no .
H14A H15A 3.5162 no .
H14A H15B 2.4458 no .
H14A H18A 3.4847 no .
H14A H18B 2.5052 no .
H14A H18C 2.6075 no .
H14A H19C 3.5128 no .
H14B H15B 3.5169 no .
H14B H18A 3.5554 no .
H14B H18B 3.2136 no .
H14B H18C 2.5118 no .
H14B H19A 3.5604 no .
H14B H19B 2.6934 no .
H14B H19C 2.6233 no .
H15A H20A 3.0730 no .
H15A H20C 2.6116 no .
H15A H21A 3.4992 no .
H15A H21B 2.8509 no .
H15A H21C 2.4302 no .
H15B H20A 2.3401 no .
H15B H20B 3.4348 no .
H15B H20C 2.7534 no .
H15B H21C 3.5000 no .
H18A H19A 2.6326 no .
H18A H19B 2.5421 no .
H18A H19C 3.5011 no .
H18B H19B 3.4714 no .
H18C H19A 3.3365 no .
H18C H19B 2.5388 no .
H18C H19C 3.5276 no .
H19A H21A 3.1994 no .
H19A H21B 2.7817 no .
H19C H21A 3.4811 no .
H19C H21B 2.3490 no .
H20A H21A 3.5357 no .
H20A H21C 3.5676 no .
H20B H21A 2.4779 no .
H20B H21B 3.5379 no .
H20B H21C 2.9666 no .
H20C H21A 2.9408 no .
H20C H21B 3.5649 no .
H20C H21C 2.5294 no .
O1 H7 2.6518 no 1_455
O1 H8 3.1666 no 1_455
O1 H18B 3.5309 no 3_666
O1 H18C 2.9632 no 3_666
O2 H14A 2.8415 no 1_655
O2 H14B 2.5663 no 3_766
O2 H15B 3.2524 no 1_655
O2 H18B 2.7044 no 1_655
O2 H18B 3.5950 no 3_666
O2 H18C 3.3887 no 3_766
O2 H20A 3.3118 no 1_655
O3 H4 2.5470 no 4_455
O3 H9 2.8980 no 4_455
O3 H13 2.8345 no 1_455
O3 H19C 2.8886 no 1_455
O3 H21B 3.1134 no 1_455
N1 H4 3.4789 no 4_455
N1 H13 3.2320 no 1_455
C1 H3 3.3741 no 1_455
C1 H15A 3.4914 no 2_755
C2 H8 3.5135 no 2_855
C2 H11B 3.1280 no 1_655
C2 H19B 3.4529 no 3_766
C3 H5 3.2832 no 1_655
C3 H10 3.3629 no 1_655
C3 H11B 3.0512 no 1_655
C3 H20C 2.9536 no 2_755
C4 H15A 3.5197 no 2_755
C4 H20C 3.0549 no 2_755
C4 H21A 3.2833 no 4_654
C4 H21C 3.0663 no 2_755
C5 H3 3.0765 no 1_455
C5 H15A 3.3472 no 2_755
C5 H20A 3.5854 no 2_655
C5 H20C 3.3642 no 2_655
C5 H21C 3.3781 no 2_755
C6 H8 3.5241 no 1_455
C7 H11B 3.2996 no 1_655
C7 H15B 3.0135 no 1_655
C7 H18C 3.5842 no 3_766
C8 H2 3.5794 no 2_845
C8 H10 3.1829 no 1_655
C8 H11B 3.3768 no 1_655
C8 H15B 3.4598 no 1_655
C9 H1 3.3760 no 2_745
C9 H18A 3.5508 no 4_654
C9 H19A 3.5424 no 4_554
C9 H19C 3.4777 no 4_554
C10 H1 3.5242 no 2_745
C10 H3 3.2166 no 1_455
C10 H8 3.0519 no 1_455
C10 H19A 3.2113 no 4_554
C11 H3 3.4460 no 1_455
C11 H7 3.2918 no 1_455
C11 H8 3.3840 no 1_455
C11 H18A 3.3509 no 3_666
C11 H18C 3.2756 no 3_666
C12 H14B 3.4800 no 3_766
C12 H18B 3.3835 no 1_655
C12 H18B 3.5181 no 3_666
C12 H18C 3.4174 no 3_666
C12 H20A 3.2721 no 1_655
C13 H18B 3.4188 no 1_655
C13 H20A 3.2994 no 1_655
C14 H14A 3.3611 no 3_666
C14 H18B 3.5504 no 3_666
C14 H18C 3.3693 no 3_666
C15 H7 3.4256 no 1_455
C18 H2 3.4844 no 3_766
C18 H9 3.5712 no 4_455
C18 H11A 3.2551 no 3_666
C18 H11B 3.4556 no 3_666
C18 H14A 3.2327 no 3_666
C18 H19C 3.5697 no 1_455
C19 H2 3.5502 no 3_766
C19 H9 3.2148 no 4_555
C19 H10 3.2199 no 4_555
C19 H11A 3.5141 no 3_766
C20 H5 3.0446 no 2_645
C20 H13 3.4195 no 1_455
C20 H21A 3.2838 no 3_656
C21 H4 3.4179 no 4_455
C21 H20B 3.5419 no 1_655
C21 H20B 3.2909 no 3_656
C21 H21A 3.4813 no 3_656
H1 C9 3.3760 no 2_755
H1 C10 3.5242 no 2_755
H1 H3 3.1099 no 1_455
H1 H9 3.3893 no 2_755
H1 H19B 3.1641 no 3_766
H2 C8 3.5794 no 2_855
H2 C18 3.4844 no 3_766
H2 C19 3.5502 no 3_766
H2 H8 3.0965 no 2_855
H2 H9 3.4605 no 2_855
H2 H11B 2.7583 no 1_655
H2 H18A 2.8327 no 3_766
H2 H18C 3.3293 no 3_766
H2 H19A 3.4672 no 3_766
H2 H19B 2.8583 no 3_766
H3 C1 3.3741 no 1_655
H3 C5 3.0765 no 1_655
H3 C10 3.2166 no 1_655
H3 C11 3.4460 no 1_655
H3 H1 3.1099 no 1_655
H3 H5 2.5089 no 1_655
H3 H10 2.6398 no 1_655
H3 H11B 2.6018 no 1_655
H3 H20C 2.8918 no 2_755
H3 H21A 3.5770 no 4_654
H4 O3 2.5470 no 4_654
H4 N1 3.4789 no 4_654
H4 C21 3.4179 no 4_654
H4 H19A 3.5629 no 4_654
H4 H20B 3.0979 no 4_654
H4 H20C 3.0703 no 2_755
H4 H21A 2.5358 no 4_654
H4 H21C 2.7981 no 2_755
H5 C3 3.2832 no 1_455
H5 C20 3.0446 no 2_655
H5 H3 2.5089 no 1_455
H5 H20A 3.0835 no 2_655
H5 H20B 2.9899 no 2_655
H5 H20C 2.5679 no 2_655
H5 H21A 3.2195 no 4_554
H5 H21B 3.3680 no 4_554
H5 H21C 3.3873 no 2_755
H7 O1 2.6518 no 1_655
H7 C11 3.2918 no 1_655
H7 C15 3.4256 no 1_655
H7 H11B 2.8907 no 1_655
H7 H14A 3.2625 no 1_655
H7 H15B 2.5067 no 1_655
H7 H18C 2.7477 no 3_766
H8 O1 3.1666 no 1_655
H8 C2 3.5135 no 2_845
H8 C6 3.5241 no 1_655
H8 C10 3.0519 no 1_655
H8 C11 3.3840 no 1_655
H8 H2 3.0965 no 2_845
H8 H10 2.4104 no 1_655
H8 H11B 3.0489 no 1_655
H8 H15B 3.3744 no 1_655
H8 H19A 3.3080 no 4_654
H9 O3 2.8980 no 4_654
H9 C18 3.5712 no 4_654
H9 C19 3.2148 no 4_554
H9 H1 3.3893 no 2_745
H9 H2 3.4605 no 2_845
H9 H18A 2.6902 no 4_654
H9 H19A 3.2011 no 4_554
H9 H19A 3.3174 no 4_654
H9 H19B 3.1386 no 4_554
H9 H19C 2.7797 no 4_554
H10 C3 3.3629 no 1_455
H10 C8 3.1829 no 1_455
H10 C19 3.2199 no 4_554
H10 H3 2.6398 no 1_455
H10 H8 2.4104 no 1_455
H10 H19A 2.5059 no 4_554
H10 H19B 3.3455 no 4_554
H10 H19C 3.3634 no 4_554
H11A C18 3.2551 no 3_666
H11A C19 3.5141 no 3_766
H11A H14B 3.1800 no 3_766
H11A H18A 2.9404 no 3_666
H11A H18B 3.1138 no 3_666
H11A H18C 3.1660 no 3_666
H11A H18C 3.5619 no 3_766
H11A H19B 2.7089 no 3_766
H11A H19C 3.5946 no 3_766
H11B C2 3.1280 no 1_455
H11B C3 3.0512 no 1_455
H11B C7 3.2996 no 1_455
H11B C8 3.3768 no 1_455
H11B C18 3.4556 no 3_666
H11B H2 2.7583 no 1_455
H11B H3 2.6018 no 1_455
H11B H7 2.8907 no 1_455
H11B H8 3.0489 no 1_455
H11B H18A 3.0497 no 3_666
H11B H18C 3.0908 no 3_666
H13 O3 2.8345 no 1_655
H13 N1 3.2320 no 1_655
H13 C20 3.4195 no 1_655
H13 H18B 2.8908 no 1_655
H13 H20A 2.7836 no 1_655
H13 H20B 3.3142 no 1_655
H14A O2 2.8415 no 1_455
H14A C14 3.3611 no 3_666
H14A C18 3.2327 no 3_666
H14A H7 3.2625 no 1_455
H14A H14A 2.7879 no 3_666
H14A H14B 3.1212 no 3_666
H14A H18B 3.0858 no 3_666
H14A H18C 2.5851 no 3_666
H14B O2 2.5663 no 3_766
H14B C12 3.4800 no 3_766
H14B H11A 3.1800 no 3_766
H14B H14A 3.1212 no 3_666
H14B H18B 2.9789 no 1_655
H14B H18B 3.1459 no 3_666
H14B H18C 3.4057 no 3_666
H15A C1 3.4914 no 2_745
H15A C4 3.5197 no 2_745
H15A C5 3.3472 no 2_745
H15A H20A 3.0304 no 1_655
H15B O2 3.2524 no 1_455
H15B C7 3.0135 no 1_455
H15B C8 3.4598 no 1_455
H15B H7 2.5067 no 1_455
H15B H8 3.3744 no 1_455
H18A C9 3.5508 no 4_455
H18A C11 3.3509 no 3_666
H18A H2 2.8327 no 3_766
H18A H9 2.6902 no 4_455
H18A H11A 2.9404 no 3_666
H18A H11B 3.0497 no 3_666
H18A H19B 3.5407 no 1_455
H18A H19C 3.1562 no 1_455
H18B O1 3.5309 no 3_666
H18B O2 2.7044 no 1_455
H18B O2 3.5950 no 3_666
H18B C12 3.3835 no 1_455
H18B C12 3.5181 no 3_666
H18B C13 3.4188 no 1_455
H18B C14 3.5504 no 3_666
H18B H11A 3.1138 no 3_666
H18B H13 2.8908 no 1_455
H18B H14A 3.0858 no 3_666
H18B H14B 2.9789 no 1_455
H18B H14B 3.1459 no 3_666
H18B H19C 3.1122 no 1_455
H18C O1 2.9632 no 3_666
H18C O2 3.3887 no 3_766
H18C C7 3.5842 no 3_766
H18C C11 3.2756 no 3_666
H18C C12 3.4174 no 3_666
H18C C14 3.3693 no 3_666
H18C H2 3.3293 no 3_766
H18C H7 2.7477 no 3_766
H18C H11A 3.1660 no 3_666
H18C H11A 3.5619 no 3_766
H18C H11B 3.0908 no 3_666
H18C H14A 2.5851 no 3_666
H18C H14B 3.4057 no 3_666
H19A C9 3.5424 no 4_555
H19A C10 3.2113 no 4_555
H19A H2 3.4672 no 3_766
H19A H4 3.5629 no 4_455
H19A H8 3.3080 no 4_455
H19A H9 3.3174 no 4_455
H19A H9 3.2011 no 4_555
H19A H10 2.5059 no 4_555
H19B C2 3.4529 no 3_766
H19B H1 3.1641 no 3_766
H19B H2 2.8583 no 3_766
H19B H9 3.1386 no 4_555
H19B H10 3.3455 no 4_555
H19B H11A 2.7089 no 3_766
H19B H18A 3.5407 no 1_655
H19C O3 2.8886 no 1_655
H19C C9 3.4777 no 4_555
H19C C18 3.5697 no 1_655
H19C H9 2.7797 no 4_555
H19C H10 3.3634 no 4_555
H19C H11A 3.5946 no 3_766
H19C H18A 3.1562 no 1_655
H19C H18B 3.1122 no 1_655
H20A O2 3.3118 no 1_455
H20A C5 3.5854 no 2_645
H20A C12 3.2721 no 1_455
H20A C13 3.2994 no 1_455
H20A H5 3.0835 no 2_645
H20A H13 2.7836 no 1_455
H20A H15A 3.0304 no 1_455
H20A H21B 3.5666 no 1_455
H20A H21C 3.5873 no 1_455
H20B C21 3.5419 no 1_455
H20B C21 3.2909 no 3_656
H20B H4 3.0979 no 4_455
H20B H5 2.9899 no 2_645
H20B H13 3.3142 no 1_455
H20B H21A 2.8655 no 3_656
H20B H21B 3.0776 no 1_455
H20B H21C 3.1038 no 1_455
H20B H21C 2.8813 no 3_656
H20C C3 2.9536 no 2_745
H20C C4 3.0549 no 2_745
H20C C5 3.3642 no 2_645
H20C H3 2.8918 no 2_745
H20C H4 3.0703 no 2_745
H20C H5 2.5679 no 2_645
H20C H21A 2.8748 no 3_656
H21A C4 3.2833 no 4_455
H21A C20 3.2838 no 3_656
H21A C21 3.4813 no 3_656
H21A H3 3.5770 no 4_455
H21A H4 2.5358 no 4_455
H21A H5 3.2195 no 4_555
H21A H20B 2.8655 no 3_656
H21A H20C 2.8748 no 3_656
H21A H21A 3.0710 no 3_656
H21A H21C 3.1186 no 3_656
H21B O3 3.1134 no 1_655
H21B H5 3.3680 no 4_555
H21B H20A 3.5666 no 1_655
H21B H20B 3.0776 no 1_655
H21C C4 3.0663 no 2_745
H21C C5 3.3781 no 2_745
H21C H4 2.7981 no 2_745
H21C H5 3.3873 no 2_745
H21C H20A 3.5873 no 1_655
H21C H20B 3.1038 no 1_655
H21C H20B 2.8813 no 3_656
H21C H21A 3.1186 no 3_656

loop_
_geom_torsion_atom_site_label_1
_geom_torsion_atom_site_label_2
_geom_torsion_atom_site_label_3
_geom_torsion_atom_site_label_4
_geom_torsion
_geom_torsion_publ_flag
C1 Fe1 C2 C1 0.0(3) no
C1 Fe1 C2 C3 -119.3(5) no
C2 Fe1 C1 C2 0.0(3) no
C2 Fe1 C1 C5 119.7(5) no
C1 Fe1 C3 C2 37.6(3) no
C1 Fe1 C3 C4 -81.2(3) no
C3 Fe1 C1 C2 -36.9(3) no
C3 Fe1 C1 C5 82.8(3) no
C1 Fe1 C4 C3 80.6(3) no
C1 Fe1 C4 C5 -38.2(3) no
C4 Fe1 C1 C2 -81.2(3) no
C4 Fe1 C1 C5 38.5(3) no
C1 Fe1 C5 C1 0.0(3) no
C1 Fe1 C5 C4 117.7(5) no
C5 Fe1 C1 C2 -119.7(5) no
C5 Fe1 C1 C5 0.0(3) no
C1 Fe1 C6 C7 -125.5(3) no
C1 Fe1 C6 C10 116.5(3) no
C1 Fe1 C6 C11 -3.9(4) no
C6 Fe1 C1 C2 118.7(3) no
C6 Fe1 C1 C5 -121.6(3) no
C1 Fe1 C7 C6 75.9(3) no
C1 Fe1 C7 C8 -164.4(3) no
C7 Fe1 C1 C2 76.5(4) no
C7 Fe1 C1 C5 -163.83(17) no
C1 Fe1 C9 C8 -172.0(5) no
C1 Fe1 C9 C10 -53.2(6) no
C9 Fe1 C1 C2 -159.3(4) no
C9 Fe1 C1 C5 -39.6(7) no
C1 Fe1 C10 C6 -83.6(3) no
C1 Fe1 C10 C9 157.3(3) no
C10 Fe1 C1 C2 162.52(18) no
C10 Fe1 C1 C5 -77.8(3) no
C2 Fe1 C3 C2 0.0(3) no
C2 Fe1 C3 C4 -118.8(4) no
C3 Fe1 C2 C1 119.3(4) no
C3 Fe1 C2 C3 0.0(3) no
C2 Fe1 C4 C3 37.0(3) no
C2 Fe1 C4 C5 -81.8(3) no
C4 Fe1 C2 C1 81.1(3) no
C4 Fe1 C2 C3 -38.3(3) no
C2 Fe1 C5 C1 -37.2(3) no
C2 Fe1 C5 C4 80.6(3) no
C5 Fe1 C2 C1 37.2(3) no
C5 Fe1 C2 C3 -82.2(3) no
C2 Fe1 C6 C7 -83.0(3) no
C2 Fe1 C6 C10 159.0(3) no
C2 Fe1 C6 C11 38.6(4) no
C6 Fe1 C2 C1 -81.2(3) no
C6 Fe1 C2 C3 159.50(16) no
C2 Fe1 C7 C6 117.8(3) no
C2 Fe1 C7 C8 -122.5(3) no
C7 Fe1 C2 C1 -124.9(2) no
C7 Fe1 C2 C3 115.7(3) no
C2 Fe1 C8 C7 78.5(3) no
C2 Fe1 C8 C9 -161.3(3) no
C8 Fe1 C2 C1 -167.18(18) no
C8 Fe1 C2 C3 73.5(3) no
C2 Fe1 C10 C6 -52.7(6) no
C2 Fe1 C10 C9 -171.8(5) no
C10 Fe1 C2 C1 -42.6(6) no
C10 Fe1 C2 C3 -161.9(4) no
C3 Fe1 C4 C3 0.0(3) no
C3 Fe1 C4 C5 -118.8(4) no
C4 Fe1 C3 C2 118.8(4) no
C4 Fe1 C3 C4 0.0(3) no
C3 Fe1 C5 C1 -79.7(3) no
C3 Fe1 C5 C4 38.0(3) no
C5 Fe1 C3 C2 81.1(3) no
C5 Fe1 C3 C4 -37.7(3) no
C3 Fe1 C6 C7 -48.3(6) no
C3 Fe1 C6 C10 -166.3(5) no
C3 Fe1 C6 C11 73.3(6) no
C6 Fe1 C3 C2 -48.7(6) no
C6 Fe1 C3 C4 -167.5(4) no
C3 Fe1 C7 C6 160.0(2) no
C3 Fe1 C7 C8 -80.3(3) no
C7 Fe1 C3 C2 -83.7(3) no
C7 Fe1 C3 C4 157.47(17) no
C3 Fe1 C8 C7 118.2(3) no
C3 Fe1 C8 C9 -121.6(3) no
C8 Fe1 C3 C2 -125.6(2) no
C8 Fe1 C3 C4 115.6(2) no
C3 Fe1 C9 C8 77.5(3) no
C3 Fe1 C9 C10 -163.7(2) no
C9 Fe1 C3 C2 -166.97(18) no
C9 Fe1 C3 C4 74.2(3) no
C4 Fe1 C5 C1 -117.7(4) no
C4 Fe1 C5 C4 0.0(3) no
C5 Fe1 C4 C3 118.8(4) no
C5 Fe1 C4 C5 0.0(3) no
C4 Fe1 C7 C6 -162.6(4) no
C4 Fe1 C7 C8 -42.8(6) no
C7 Fe1 C4 C3 -52.4(6) no
C7 Fe1 C4 C5 -171.3(4) no
C4 Fe1 C8 C7 161.1(2) no
C4 Fe1 C8 C9 -78.7(3) no
C8 Fe1 C4 C3 -82.8(3) no
C8 Fe1 C4 C5 158.32(18) no
C4 Fe1 C9 C8 118.2(3) no
C4 Fe1 C9 C10 -123.0(3) no
C9 Fe1 C4 C3 -123.9(3) no
C9 Fe1 C4 C5 117.3(3) no
C4 Fe1 C10 C6 -165.7(3) no
C4 Fe1 C10 C9 75.2(3) no
C10 Fe1 C4 C3 -165.08(18) no
C10 Fe1 C4 C5 76.1(3) no
C5 Fe1 C6 C7 -167.6(2) no
C5 Fe1 C6 C10 74.4(3) no
C5 Fe1 C6 C11 -46.0(4) no
C6 Fe1 C5 C1 78.8(3) no
C6 Fe1 C5 C4 -163.48(16) no
C5 Fe1 C8 C7 -164.8(4) no
C5 Fe1 C8 C9 -44.6(6) no
C8 Fe1 C5 C1 -166.0(4) no
C8 Fe1 C5 C4 -48.3(6) no
C5 Fe1 C9 C8 159.8(2) no
C5 Fe1 C9 C10 -81.4(3) no
C9 Fe1 C5 C1 162.58(19) no
C9 Fe1 C5 C4 -79.7(3) no
C5 Fe1 C10 C6 -124.7(2) no
C5 Fe1 C10 C9 116.2(2) no
C10 Fe1 C5 C1 120.0(2) no
C10 Fe1 C5 C4 -122.2(2) no
C6 Fe1 C7 C6 0.00(17) no
C6 Fe1 C7 C8 119.7(3) no
C7 Fe1 C6 C7 0.00(17) no
C7 Fe1 C6 C10 -118.0(3) no
C7 Fe1 C6 C11 121.6(4) no
C6 Fe1 C8 C7 -37.64(16) no
C6 Fe1 C8 C9 82.53(19) no
C8 Fe1 C6 C7 36.98(16) no
C8 Fe1 C6 C10 -81.04(18) no
C8 Fe1 C6 C11 158.6(3) no
C6 Fe1 C9 C8 -80.91(19) no
C6 Fe1 C9 C10 37.90(15) no
C9 Fe1 C6 C7 80.18(19) no
C9 Fe1 C6 C10 -37.83(17) no
C9 Fe1 C6 C11 -158.2(3) no
C6 Fe1 C10 C6 0.00(16) no
C6 Fe1 C10 C9 -119.1(3) no
C10 Fe1 C6 C7 118.0(3) no
C10 Fe1 C6 C10 0.00(19) no
C10 Fe1 C6 C11 -120.4(4) no
C7 Fe1 C8 C7 0.00(17) no
C7 Fe1 C8 C9 120.2(3) no
C8 Fe1 C7 C6 -119.7(3) no
C8 Fe1 C7 C8 0.00(19) no
C7 Fe1 C9 C8 -36.89(17) no
C7 Fe1 C9 C10 81.91(19) no
C9 Fe1 C7 C6 -82.8(2) no
C9 Fe1 C7 C8 36.94(18) no
C7 Fe1 C10 C6 38.36(16) no
C7 Fe1 C10 C9 -80.76(18) no
C10 Fe1 C7 C6 -38.54(17) no
C10 Fe1 C7 C8 81.18(19) no
C8 Fe1 C9 C8 0.0(2) no
C8 Fe1 C9 C10 118.8(4) no
C9 Fe1 C8 C7 -120.2(4) no
C9 Fe1 C8 C9 0.0(2) no
C8 Fe1 C10 C6 81.63(19) no
C8 Fe1 C10 C9 -37.48(17) no
C10 Fe1 C8 C7 -81.9(2) no
C10 Fe1 C8 C9 38.22(17) no
C9 Fe1 C10 C6 119.1(3) no
C9 Fe1 C10 C9 0.00(19) no
C10 Fe1 C9 C8 -118.8(3) no
C10 Fe1 C9 C10 0.00(17) no
C11 O1 C12 O2 -0.4(5) no
C11 O1 C12 C13 178.8(3) no
C12 O1 C11 C6 84.6(4) no
O3 N1 C16 C14 -163.6(3) no
O3 N1 C16 C18 -45.7(4) no
O3 N1 C16 C19 74.2(4) no
O3 N1 C17 C15 164.1(3) no
O3 N1 C17 C20 46.0(4) no
O3 N1 C17 C21 -73.5(4) no
C16 N1 C17 C15 -37.6(4) no
C16 N1 C17 C20 -155.7(3) no
C16 N1 C17 C21 84.8(4) no
C17 N1 C16 C14 38.1(4) no
C17 N1 C16 C18 156.0(3) no
C17 N1 C16 C19 -84.1(4) no
Fe1 C1 C2 Fe1 0.000(14) no
Fe1 C1 C2 C3 59.7(4) no
Fe1 C1 C5 Fe1 0.000(17) no
Fe1 C1 C5 C4 -59.9(4) no
C2 C1 C5 Fe1 59.5(4) no
C2 C1 C5 C4 -0.4(7) no
C5 C1 C2 Fe1 -59.4(4) no
C5 C1 C2 C3 0.3(7) no
Fe1 C2 C3 Fe1 0.000(15) no
Fe1 C2 C3 C4 59.5(4) no
C1 C2 C3 Fe1 -59.6(5) no
C1 C2 C3 C4 -0.1(7) no
Fe1 C3 C4 Fe1 0.000(18) no
Fe1 C3 C4 C5 60.2(3) no
C2 C3 C4 Fe1 -60.4(5) no
C2 C3 C4 C5 -0.2(7) no
Fe1 C4 C5 Fe1 0.000(17) no
Fe1 C4 C5 C1 60.4(4) no
C3 C4 C5 Fe1 -60.0(4) no
C3 C4 C5 C1 0.3(6) no
Fe1 C6 C7 Fe1 0.000(17) no
Fe1 C6 C7 C8 -59.7(3) no
Fe1 C6 C10 Fe1 0.000(17) no
Fe1 C6 C10 C9 59.5(3) no
Fe1 C6 C11 O1 -179.9(2) no
C7 C6 C10 Fe1 -59.8(3) no
C7 C6 C10 C9 -0.3(5) no
C10 C6 C7 Fe1 59.5(3) no
C10 C6 C7 C8 -0.1(5) no
C7 C6 C11 O1 -88.7(5) no
C11 C6 C7 Fe1 -121.4(4) no
C11 C6 C7 C8 178.9(4) no
C10 C6 C11 O1 90.2(5) no
C11 C6 C10 Fe1 121.1(4) no
C11 C6 C10 C9 -179.3(4) no
Fe1 C7 C8 Fe1 0.000(17) no
Fe1 C7 C8 C9 -58.7(3) no
C6 C7 C8 Fe1 59.2(3) no
C6 C7 C8 C9 0.5(5) no
Fe1 C8 C9 Fe1 -0.000(16) no
Fe1 C8 C9 C10 -59.5(3) no
C7 C8 C9 Fe1 58.9(4) no
C7 C8 C9 C10 -0.7(5) no
Fe1 C9 C10 Fe1 0.000(14) no
Fe1 C9 C10 C6 -59.6(3) no
C8 C9 C10 Fe1 60.2(4) no
C8 C9 C10 C6 0.6(5) no
O1 C12 C13 C14 -92.4(4) no
O1 C12 C13 C15 27.8(5) no
O2 C12 C13 C14 86.8(5) no
O2 C12 C13 C15 -153.0(4) no
C12 C13 C14 C16 -175.1(3) no
C12 C13 C15 C17 179.2(3) no
C14 C13 C15 C17 -60.5(4) no
C15 C13 C14 C16 60.8(4) no
C13 C14 C16 N1 -48.1(4) no
C13 C14 C16 C18 -165.7(3) no
C13 C14 C16 C19 73.1(4) no
C13 C15 C17 N1 47.0(4) no
C13 C15 C17 C20 163.9(3) no
C13 C15 C17 C21 -74.2(4) no
